data_7056579
loop_
_publ_author_name
'Singh, Ajai kumar'
'Singh, Mahabir Pratap'
'Saleem, Fariha'
'Pal, Ram Sahay'

_publ_section_title
;
 Palladacycles having normal and spiro chelate rings designed from bi- and
 tridentate ligands with indole core: structure, synthesis and
 applications as catalysts
;
_journal_name_full 'New J. Chem.'
_journal_paper_doi 10.1039/C7NJ02116J
_journal_year 2017
_chemical_formula_moiety 'C27 H20 Cl4 N4 Pd2 S2,C H2 Cl2'
_chemical_formula_sum 'C27 H20 Cl4 N4 Pd2 S2'
_chemical_formula_weight 819.19
_chemical_name_systematic
; 
 ? 
;
_space_group_IT_number 15
_symmetry_cell_setting monoclinic
_symmetry_space_group_name_Hall '-C 2yc'
_symmetry_space_group_name_H-M 'C 1 2/c 1'
_atom_sites_solution_hydrogens geom
_atom_sites_solution_primary direct
_atom_sites_solution_secondary difmap
_audit_block_doi 10.5517/ccdc.csd.cc1n5d18
_audit_creation_method SHELXL-97
_audit_update_record
;
2016-12-26 deposited with the CCDC.
2017-09-01 downloaded from the CCDC.
;
_cell_angle_alpha 90.00
_cell_angle_beta 111.195(2)
_cell_angle_gamma 90.00
_cell_formula_units_Z 4
_cell_length_a 14.7535(16)
_cell_length_b 13.5197(15)
_cell_length_c 15.5348(17)
_cell_measurement_reflns_used 4787
_cell_measurement_temperature 298(2)
_cell_measurement_theta_max 25.72
_cell_measurement_theta_min 2.81
_cell_volume 2889.0(5)
_computing_cell_refinement 'Bruker SMART'
_computing_data_collection 'Bruker SMART'
_computing_data_reduction 'Bruker SAINT'
_computing_molecular_graphics 'Bruker SHELXTL'
_computing_publication_material 'Bruker SHELXTL'
_computing_structure_refinement 'SHELXL-97 (Sheldrick, 1997)'
_computing_structure_solution 'SHELXS-97 (Sheldrick, 1990)'
_diffrn_ambient_temperature 298(2)
_diffrn_measured_fraction_theta_full 0.998
_diffrn_measured_fraction_theta_max 0.998
_diffrn_measurement_device_type 'CCD area detector'
_diffrn_measurement_method 'phi and omega scans'
_diffrn_radiation_monochromator graphite
_diffrn_radiation_source 'fine-focus sealed tube'
_diffrn_radiation_type MoK\a
_diffrn_radiation_wavelength 0.71073
_diffrn_reflns_av_R_equivalents 0.0333
_diffrn_reflns_av_sigmaI/netI 0.0280
_diffrn_reflns_limit_h_max 17
_diffrn_reflns_limit_h_min -17
_diffrn_reflns_limit_k_max 16
_diffrn_reflns_limit_k_min -16
_diffrn_reflns_limit_l_max 18
_diffrn_reflns_limit_l_min -18
_diffrn_reflns_number 13706
_diffrn_reflns_theta_full 25.00
_diffrn_reflns_theta_max 25.00
_diffrn_reflns_theta_min 2.11
_exptl_absorpt_coefficient_mu 1.786
_exptl_absorpt_correction_T_max 0.632
_exptl_absorpt_correction_T_min 0.558
_exptl_absorpt_correction_type multi-scan
_exptl_absorpt_process_details '(SADABS; Sheldrick, 1996)'
_exptl_crystal_colour orange
_exptl_crystal_density_diffrn 1.883
_exptl_crystal_density_meas 1.883
_exptl_crystal_density_method 'not measured'
_exptl_crystal_description cube
_exptl_crystal_F_000 1608.0
_exptl_crystal_size_max 0.33
_exptl_crystal_size_mid 0.29
_exptl_crystal_size_min 0.26
_refine_diff_density_max 0.561
_refine_diff_density_min -0.661
_refine_diff_density_rms 0.077
_refine_ls_extinction_method none
_refine_ls_goodness_of_fit_ref 1.042
_refine_ls_hydrogen_treatment mixed
_refine_ls_matrix_type full
_refine_ls_number_parameters 177
_refine_ls_number_reflns 2542
_refine_ls_number_restraints 0
_refine_ls_restrained_S_all 1.042
_refine_ls_R_factor_all 0.0335
_refine_ls_R_factor_gt 0.0297
_refine_ls_shift/su_max 0.002
_refine_ls_shift/su_mean 0.000
_refine_ls_structure_factor_coef Fsqd
_refine_ls_weighting_details 'calc w=1/[\s^2^(Fo^2^)+(0.0346P)^2^+8.0406P] where P=(Fo^2^+2Fc^2^)/3'
_refine_ls_weighting_scheme calc
_refine_ls_wR_factor_gt 0.0734
_refine_ls_wR_factor_ref 0.0753
_reflns_number_gt 2306
_reflns_number_total 2542
_reflns_threshold_expression >2sigma(I)
_cod_data_source_file c7nj02116j2.cif
_cod_data_source_block Complex3
_cod_depositor_comments
;
The following automatic conversions were performed:

'_symmetry_cell_setting' value 'Monoclinic' changed to 'monoclinic'
according to
/home/data/users/saulius/crontab/automatic-downloads/rss-feeds/RSC/lib/dictionaries/cif_core.dic
dictionary named 'cif_core.dic' version 2.4.2 from 2011-04-26.

Automatic conversion script
Id: cif_fix_values 4973 2017-02-22 13:04:09Z antanas 
;
_cod_original_sg_symbol_H-M C2/c
_cod_database_code 7056579

loop_
_symmetry_equiv_pos_as_xyz
'x, y, z'
'-x, y, -z+1/2'
'x+1/2, y+1/2, z'
'-x+1/2, y+1/2, -z+1/2'
'-x, -y, -z'
'x, -y, z-1/2'
'-x+1/2, -y+1/2, -z'
'x+1/2, -y+1/2, z-1/2'

loop_
_atom_site_label
_atom_site_type_symbol
_atom_site_fract_x
_atom_site_fract_y
_atom_site_fract_z
_atom_site_U_iso_or_equiv
_atom_site_adp_type
_atom_site_occupancy
_atom_site_symmetry_multiplicity
_atom_site_calc_flag
_atom_site_refinement_flags
Pd1 Pd 0.511150(18) 0.320572(18) 0.970157(17) 0.03123(11) Uani 1 1 d .
S1 S 0.37166(8) 0.36482(7) 0.76277(6) 0.0487(3) Uani 1 1 d .
Cl1 Cl 0.61661(8) 0.21280(7) 1.07775(8) 0.0595(3) Uani 1 1 d .
N2 N 0.5787(2) 0.43408(19) 1.05296(19) 0.0320(6) Uani 1 1 d .
N1 N 0.4482(2) 0.2124(2) 0.8744(2) 0.0357(7) Uani 1 1 d .
C6 C 0.4051(2) 0.4137(2) 0.8776(2) 0.0340(7) Uani 1 1 d .
C13 C 0.4514(3) 0.5107(2) 0.8935(2) 0.0346(7) Uani 1 1 d .
H13 H 0.4969 0.5309 0.8685 0.041 Uiso 1 1 calc R
C12 C 0.6556(2) 0.4849(2) 1.0371(2) 0.0343(7) Uani 1 1 d .
C7 C 0.6693(2) 0.5767(2) 1.0804(2) 0.0349(8) Uani 1 1 d .
C11 C 0.7126(3) 0.4521(3) 0.9890(3) 0.0434(9) Uani 1 1 d .
H11 H 0.7024 0.3907 0.9601 0.052 Uiso 1 1 calc R
C5 C 0.3916(3) 0.2392(3) 0.7878(3) 0.0399(8) Uani 1 1 d .
C4 C 0.3505(3) 0.1695(3) 0.7195(3) 0.0545(11) Uani 1 1 d .
H4 H 0.3113 0.1892 0.6604 0.065 Uiso 1 1 calc R
C2 C 0.4250(3) 0.0433(3) 0.8278(3) 0.0533(11) Uani 1 1 d .
H2 H 0.4373 -0.0232 0.8428 0.064 Uiso 1 1 calc R
C1 C 0.4632(3) 0.1149(3) 0.8927(3) 0.0430(9) Uani 1 1 d .
H1 H 0.5014 0.0957 0.9523 0.052 Uiso 1 1 calc R
C8 C 0.7430(3) 0.6390(3) 1.0772(3) 0.0447(9) Uani 1 1 d .
H8 H 0.7534 0.7005 1.1060 0.054 Uiso 1 1 calc R
C9 C 0.8006(3) 0.6056(3) 1.0292(3) 0.0506(10) Uani 1 1 d .
H9 H 0.8507 0.6456 1.0261 0.061 Uiso 1 1 calc R
C10 C 0.7853(3) 0.5145(3) 0.9859(3) 0.0506(10) Uani 1 1 d .
H10 H 0.8248 0.4949 0.9540 0.061 Uiso 1 1 calc R
C3 C 0.3680(3) 0.0714(3) 0.7399(3) 0.0583(12) Uani 1 1 d .
H3 H 0.3415 0.0239 0.6945 0.070 Uiso 1 1 calc R
C14 C 0.5000 0.2696(6) 0.2500 0.124(4) Uani 1 2 d S
H14A H 0.4866 0.2275 0.2945 0.149 Uiso 0.50 1 calc PR
H14B H 0.5134 0.2275 0.2055 0.149 Uiso 0.50 1 calc PR
Cl2 Cl 0.60349(13) 0.34464(14) 0.30771(11) 0.1086(6) Uani 1 1 d .

loop_
_atom_site_aniso_label
_atom_site_aniso_U_11
_atom_site_aniso_U_22
_atom_site_aniso_U_33
_atom_site_aniso_U_23
_atom_site_aniso_U_13
_atom_site_aniso_U_12
Pd1 0.03454(17) 0.02194(16) 0.03318(17) -0.00219(10) 0.00737(12) 0.00002(10)
S1 0.0663(7) 0.0373(5) 0.0318(5) -0.0042(4) 0.0050(5) 0.0033(5)
Cl1 0.0665(7) 0.0307(5) 0.0574(6) 0.0002(4) -0.0064(5) 0.0104(5)
N2 0.0338(15) 0.0223(13) 0.0328(14) -0.0003(12) 0.0034(12) -0.0002(11)
N1 0.0384(16) 0.0290(15) 0.0394(17) -0.0071(13) 0.0138(14) -0.0029(13)
C6 0.0369(18) 0.0264(17) 0.0336(18) -0.0025(14) 0.0066(15) 0.0020(14)
C13 0.0375(18) 0.0294(18) 0.0328(17) 0.0064(15) 0.0078(15) 0.0029(14)
C12 0.0349(18) 0.0276(17) 0.0340(17) 0.0013(14) 0.0048(14) 0.0026(14)
C7 0.0346(18) 0.0267(17) 0.0373(19) 0.0035(14) 0.0056(15) 0.0034(14)
C11 0.050(2) 0.035(2) 0.043(2) -0.0003(16) 0.0136(18) 0.0041(17)
C5 0.042(2) 0.036(2) 0.041(2) -0.0095(16) 0.0131(17) -0.0007(16)
C4 0.060(3) 0.046(2) 0.046(2) -0.0159(18) 0.004(2) 0.000(2)
C2 0.067(3) 0.028(2) 0.066(3) -0.0115(19) 0.026(2) -0.0067(19)
C1 0.054(2) 0.0291(19) 0.047(2) -0.0026(16) 0.0190(18) 0.0000(17)
C8 0.042(2) 0.0308(19) 0.053(2) 0.0024(17) 0.0082(18) -0.0027(16)
C9 0.042(2) 0.044(2) 0.066(3) 0.014(2) 0.019(2) -0.0020(18)
C10 0.047(2) 0.051(3) 0.060(3) 0.009(2) 0.027(2) 0.0075(19)
C3 0.059(3) 0.045(2) 0.062(3) -0.027(2) 0.010(2) -0.008(2)
C14 0.230(13) 0.050(5) 0.102(7) 0.000 0.072(8) 0.000
Cl2 0.1085(12) 0.1135(13) 0.0792(10) -0.0128(9) 0.0045(9) 0.0597(11)

loop_
_atom_type_symbol
_atom_type_description
_atom_type_scat_dispersion_real
_atom_type_scat_dispersion_imag
_atom_type_scat_source
C C 0.0033 0.0016 'International Tables Vol C Tables 4.2.6.8 and 6.1.1.4'
H H 0.0000 0.0000 'International Tables Vol C Tables 4.2.6.8 and 6.1.1.4'
N N 0.0061 0.0033 'International Tables Vol C Tables 4.2.6.8 and 6.1.1.4'
Cl Cl 0.1484 0.1585 'International Tables Vol C Tables 4.2.6.8 and 6.1.1.4'
Pd Pd -0.9988 1.0072 'International Tables Vol C Tables 4.2.6.8 and 6.1.1.4'
S S 0.1246 0.1234 'International Tables Vol C Tables 4.2.6.8 and 6.1.1.4'
O O 0.0106 0.0060 'International Tables Vol C Tables 4.2.6.8 and 6.1.1.4'

loop_
_geom_angle_atom_site_label_1
_geom_angle_atom_site_label_2
_geom_angle_atom_site_label_3
_geom_angle
_geom_angle_site_symmetry_1
_geom_angle_site_symmetry_3
N2 Pd1 N1 173.15(11) . .
N2 Pd1 C6 93.11(12) . .
N1 Pd1 C6 84.34(12) . .
N2 Pd1 Cl1 88.31(8) . .
N1 Pd1 Cl1 94.82(9) . .
C6 Pd1 Cl1 174.46(10) . .
C5 S1 C6 99.99(16) . .
C13 N2 C12 108.0(3) 5_667 .
C13 N2 Pd1 129.5(2) 5_667 .
C12 N2 Pd1 119.9(2) . .
C1 N1 C5 117.8(3) . .
C1 N1 Pd1 123.1(2) . .
C5 N1 Pd1 119.0(2) . .
C13 C6 C7 102.9(3) . 5_667
C13 C6 S1 116.3(3) . .
C7 C6 S1 119.4(2) 5_667 .
C13 C6 Pd1 103.6(2) . .
C7 C6 Pd1 103.7(2) 5_667 .
S1 C6 Pd1 109.08(16) . .
N2 C13 C6 112.1(3) 5_667 .
C11 C12 C7 122.4(3) . .
C11 C12 N2 128.1(3) . .
C7 C12 N2 109.5(3) . .
C8 C7 C12 120.1(3) . .
C8 C7 C6 132.9(3) . 5_667
C12 C7 C6 107.0(3) . 5_667
C10 C11 C12 117.1(4) . .
N1 C5 C4 121.5(4) . .
N1 C5 S1 118.5(3) . .
C4 C5 S1 120.0(3) . .
C3 C4 C5 119.3(4) . .
C1 C2 C3 118.6(4) . .
N1 C1 C2 123.0(4) . .
C7 C8 C9 117.3(4) . .
C10 C9 C8 121.6(4) . .
C11 C10 C9 121.4(4) . .
C4 C3 C2 119.7(4) . .
Cl2 C14 Cl2 110.6(5) . 2_655

loop_
_geom_bond_atom_site_label_1
_geom_bond_atom_site_label_2
_geom_bond_distance
_geom_bond_site_symmetry_2
Pd1 N2 2.019(3) .
Pd1 N1 2.053(3) .
Pd1 C6 2.115(3) .
Pd1 Cl1 2.3360(10) .
S1 C5 1.743(4) .
S1 C6 1.795(3) .
N2 C13 1.310(4) 5_667
N2 C12 1.421(4) .
N1 C1 1.349(5) .
N1 C5 1.351(5) .
C6 C13 1.457(5) .
C6 C7 1.472(5) 5_667
C13 N2 1.310(4) 5_667
C12 C11 1.385(5) .
C12 C7 1.391(5) .
C7 C8 1.390(5) .
C7 C6 1.472(5) 5_667
C11 C10 1.379(6) .
C5 C4 1.384(5) .
C4 C3 1.366(6) .
C2 C1 1.364(5) .
C2 C3 1.374(6) .
C8 C9 1.395(6) .
C9 C10 1.381(6) .
C14 Cl2 1.781(5) .
C14 Cl2 1.781(5) 2_655
